data_7246710
loop_
_publ_author_name
'Acebedo-Mart\'inez, Francisco Javier'
'Dom\'inguez-Mart\'in, Alicia'
'Alarc\'on-Payer, Carolina'
'Frontera, Antonio'
'Ib\'a\~nez, \'Angel'
'Choquesillo-Lazarte, Duane'

_publ_section_title
;
 Evaluation of synthon influence on ethenzamide--polyphenol pharmaceutical
 cocrystals
;
_journal_issue 21
_journal_name_full CrystEngComm
_journal_page_first 3150
_journal_page_last 3163
_journal_paper_doi 10.1039/D3CE00234A
_journal_volume 25
_journal_year 2023
_chemical_formula_moiety '2(C9 H11 N O2), C6 H6 O2'
_chemical_formula_sum 'C24 H28 N2 O6'
_chemical_formula_weight 440.48
_space_group_crystal_system triclinic
_space_group_IT_number 2
_space_group_name_Hall '-P 1'
_space_group_name_H-M_alt 'P -1'
_atom_sites_solution_hydrogens geom
_audit_creation_date 2023-03-11
_audit_creation_method
;
Olex2 1.5
(compiled 2022.04.07 svn.rca3783a0 for OlexSys, GUI svn.r6498)
;
_audit_update_record
;
2023-03-11 deposited with the CCDC.	2023-05-03 downloaded from the CCDC.
;
_cell_angle_alpha 87.193(7)
_cell_angle_beta 77.808(7)
_cell_angle_gamma 69.864(7)
_cell_formula_units_Z 2
_cell_length_a 7.7814(12)
_cell_length_b 10.0144(12)
_cell_length_c 15.979(2)
_cell_measurement_reflns_used 2954
_cell_measurement_temperature 298(2)
_cell_measurement_theta_max 66.31
_cell_measurement_theta_min 21.81
_cell_volume 1142.3(3)
_computing_cell_refinement 'SAINT v8.34A (Bruker, 2013)'
_computing_data_collection 'Bruker Apex 4, 2022'
_computing_data_reduction 'SAINT v8.34A (Bruker, 2013)'
_computing_molecular_graphics 'Olex2 1.5 (Dolomanov et al., 2009)'
_computing_publication_material 'Olex2 1.5 (Dolomanov et al., 2009)'
_computing_structure_refinement 'XL  (Sheldrick, 2008)'
_computing_structure_solution 'XT (Sheldrick, 2015)'
_diffrn_ambient_temperature 298(2)
_diffrn_measured_fraction_theta_full 0.979
_diffrn_measured_fraction_theta_max 0.979
_diffrn_measurement_device_type 'Bruker D8 Venture'
_diffrn_measurement_method '\f and \w scans'
_diffrn_radiation_type CuK\a
_diffrn_radiation_wavelength 1.54178
_diffrn_reflns_av_R_equivalents 0.0261
_diffrn_reflns_av_unetI/netI 0.0248
_diffrn_reflns_Laue_measured_fraction_full 0.979
_diffrn_reflns_Laue_measured_fraction_max 0.979
_diffrn_reflns_limit_h_max 9
_diffrn_reflns_limit_h_min -6
_diffrn_reflns_limit_k_max 11
_diffrn_reflns_limit_k_min -9
_diffrn_reflns_limit_l_max 18
_diffrn_reflns_limit_l_min -18
_diffrn_reflns_number 12456
_diffrn_reflns_point_group_measured_fraction_full 0.979
_diffrn_reflns_point_group_measured_fraction_max 0.979
_diffrn_reflns_theta_full 66.709
_diffrn_reflns_theta_max 66.709
_diffrn_reflns_theta_min 2.830
_exptl_absorpt_coefficient_mu 0.761
_exptl_absorpt_correction_T_max 0.7528
_exptl_absorpt_correction_T_min 0.6845
_exptl_absorpt_correction_type multi-scan
_exptl_absorpt_process_details
;
SADABS-2012/1 (Bruker,2012) was used for absorption correction.
wR2(int) was 0.0698 before and 0.0445 after correction.
The Ratio of minimum to maximum transmission is 0.9093.
The \l/2 correction factor is 0.0000.
;
_exptl_crystal_colour colourless
_exptl_crystal_colour_primary colourless
_exptl_crystal_density_diffrn 1.281
_exptl_crystal_description prism
_exptl_crystal_F_000 468
_exptl_crystal_size_max 0.1
_exptl_crystal_size_mid 0.08
_exptl_crystal_size_min 0.08
_refine_diff_density_max 0.287
_refine_diff_density_min -0.225
_refine_diff_density_rms 0.054
_refine_ls_extinction_method none
_refine_ls_goodness_of_fit_ref 1.043
_refine_ls_hydrogen_treatment constr
_refine_ls_matrix_type full
_refine_ls_number_parameters 293
_refine_ls_number_reflns 3966
_refine_ls_number_restraints 0
_refine_ls_restrained_S_all 1.043
_refine_ls_R_factor_all 0.0686
_refine_ls_R_factor_gt 0.0593
_refine_ls_shift/su_max 0.000
_refine_ls_shift/su_mean 0.000
_refine_ls_structure_factor_coef Fsqd
_refine_ls_weighting_details 'w=1/[\s^2^(Fo^2^)+(0.1178P)^2^+0.4097P] where P=(Fo^2^+2Fc^2^)/3'
_refine_ls_weighting_scheme calc
_refine_ls_wR_factor_gt 0.1876
_refine_ls_wR_factor_ref 0.1971
_reflns_Friedel_coverage 0.000
_reflns_number_gt 3241
_reflns_number_total 3966
_reflns_threshold_expression 'I > 2\s(I)'
_cod_data_source_file d3ce00234a2.cif
_cod_data_source_block ecat
_cod_depositor_comments
;
The following automatic conversions were performed:

data item '_exptl_absorpt_correction_type' value 'MULTI-SCAN' was
changed to 'multi-scan' in accordance with the
/home/data/users/saulius/crontab/automatic-downloads/rss-feeds/RSC/lib/dictionaries/cif_core.dic
dictionary named 'cif_core.dic' version 2.4.2 last updated on
2011-04-26.

Automatic conversion script
Id: cif_fix_values 8170 2020-07-09 18:12:32Z antanas 

 Adding full bibliography for 7246710--7246713.cif.
;
_cod_database_code 7246710
_shelx_shelxl_version_number 2019/1
_shelx_space_group_comment
;
The symmetry employed for this shelxl refinement is uniquely defined
by the following loop, which should always be used as a source of
symmetry information in preference to the above space-group names.
They are only intended as comments.
;
_shelx_estimated_absorpt_t_max 0.942
_shelx_estimated_absorpt_t_min 0.928
_olex2_refinement_description
;
1. Fixed Uiso
 At 1.2 times of:
  All C(H) groups, All C(H,H) groups, All N(H,H) groups
 At 1.5 times of:
  All C(H,H,H) groups, All O(H) groups
2.a Secondary CH2 refined with riding coordinates:
 C8(H8A,H8B), C18(H18A,H18B)
2.b Aromatic/amide H refined with riding coordinates:
 C3(H3), C4(H4), C5(H5), C6(H6), C13(H13), C14(H14), C15(H15), C16(H16),
 C22(H22), C23(H23), C24(H24), C25(H25)
2.c X=CH2 refined with riding coordinates:
 N1(H1A,H1B), N2(H2A,H2B)
2.d Idealised Me refined as rotating group:
 C9(H9A,H9B,H9C), C19(H19A,H19B,H19C)
2.e Idealised tetrahedral OH refined as rotating group:
 O5(H5A), O6(H6A)
;
_olex2_submission_special_instructions 'No special instructions were received'

loop_
_space_group_symop_operation_xyz
'x, y, z'
'-x, -y, -z'

loop_
_atom_site_label
_atom_site_type_symbol
_atom_site_fract_x
_atom_site_fract_y
_atom_site_fract_z
_atom_site_U_iso_or_equiv
_atom_site_adp_type
_atom_site_occupancy
_atom_site_site_symmetry_order
_atom_site_calc_flag
_atom_site_refinement_flags_posn
_atom_site_refinement_flags_adp
_atom_site_refinement_flags_occupancy
_atom_site_disorder_assembly
_atom_site_disorder_group
O1 O 0.0626(3) 0.97530(17) 0.64141(11) 0.0612(5) Uani 1 1 d . . . . .
N1 N 0.0214(3) 1.2064(2) 0.63097(14) 0.0643(6) Uani 1 1 d . . . . .
H1A H -0.052353 1.224205 0.680514 0.077 Uiso 1 1 calc R U . . .
H1B H 0.046003 1.274417 0.601748 0.077 Uiso 1 1 calc R U . . .
C1 C 0.2202(3) 1.0447(2) 0.51244(14) 0.0457(5) Uani 1 1 d . . . . .
O2 O 0.2298(2) 1.27898(16) 0.49549(11) 0.0579(5) Uani 1 1 d . . . . .
C2 C 0.2824(3) 1.1445(2) 0.46143(14) 0.0470(5) Uani 1 1 d . . . . .
C3 C 0.3934(4) 1.1047(3) 0.38051(16) 0.0574(6) Uani 1 1 d . . . . .
H3 H 0.432789 1.171003 0.346487 0.069 Uiso 1 1 calc R U . . .
C4 C 0.4456(4) 0.9662(3) 0.35028(17) 0.0639(7) Uani 1 1 d . . . . .
H4 H 0.521415 0.939783 0.296176 0.077 Uiso 1 1 calc R U . . .
C5 C 0.3870(4) 0.8677(3) 0.39908(18) 0.0636(7) Uani 1 1 d . . . . .
H5 H 0.422674 0.774814 0.378336 0.076 Uiso 1 1 calc R U . . .
C6 C 0.2752(4) 0.9071(2) 0.47885(16) 0.0542(6) Uani 1 1 d . . . . .
H6 H 0.234858 0.839889 0.511483 0.065 Uiso 1 1 calc R U . . .
C7 C 0.0973(3) 1.0740(2) 0.59965(14) 0.0480(5) Uani 1 1 d . . . . .
C8 C 0.3094(4) 1.3787(3) 0.45042(17) 0.0613(7) Uani 1 1 d . . . . .
H8A H 0.262501 1.406703 0.398280 0.074 Uiso 1 1 calc R U . . .
H8B H 0.444606 1.336325 0.435311 0.074 Uiso 1 1 calc R U . . .
C9 C 0.2535(4) 1.5053(3) 0.5091(2) 0.0727(8) Uani 1 1 d . . . . .
H9A H 0.310249 1.572110 0.482360 0.109 Uiso 1 1 calc R U . . .
H9B H 0.294583 1.475354 0.561724 0.109 Uiso 1 1 calc R U . . .
H9C H 0.119856 1.549480 0.520895 0.109 Uiso 1 1 calc R U . . .
N2 N 0.8450(4) 0.0168(2) 0.81383(15) 0.0890(9) Uani 1 1 d . . . . .
H2A H 0.894804 0.006303 0.760053 0.107 Uiso 1 1 calc R U . . .
H2B H 0.856578 -0.056538 0.845425 0.107 Uiso 1 1 calc R U . . .
O3 O 0.7349(3) 0.25006(18) 0.80213(11) 0.0668(5) Uani 1 1 d . . . . .
O4 O 0.8363(3) -0.07597(19) 0.97048(11) 0.0706(6) Uani 1 1 d . . . . .
C11 C 0.6646(3) 0.1614(2) 0.94131(15) 0.0518(6) Uani 1 1 d . . . . .
C12 C 0.7088(4) 0.0534(3) 1.00090(16) 0.0588(6) Uani 1 1 d . . . . .
C13 C 0.6266(5) 0.0813(3) 1.08712(18) 0.0775(8) Uani 1 1 d . . . . .
H13 H 0.656561 0.010385 1.126768 0.093 Uiso 1 1 calc R U . . .
C14 C 0.5001(5) 0.2146(4) 1.1139(2) 0.0861(10) Uani 1 1 d . . . . .
H14 H 0.445999 0.232721 1.171821 0.103 Uiso 1 1 calc R U . . .
C15 C 0.4532(4) 0.3207(3) 1.0566(2) 0.0769(8) Uani 1 1 d . . . . .
H15 H 0.365524 0.409457 1.075017 0.092 Uiso 1 1 calc R U . . .
C16 C 0.5378(4) 0.2939(3) 0.97125(18) 0.0633(7) Uani 1 1 d . . . . .
H16 H 0.509043 0.366691 0.932616 0.076 Uiso 1 1 calc R U . . .
C17 C 0.7514(3) 0.1446(2) 0.84764(15) 0.0515(6) Uani 1 1 d . . . . .
C18 C 0.8891(4) -0.1901(3) 1.02793(17) 0.0652(7) Uani 1 1 d . . . . .
H18A H 0.780632 -0.213325 1.056913 0.078 Uiso 1 1 calc R U . . .
H18B H 0.944053 -0.163450 1.070713 0.078 Uiso 1 1 calc R U . . .
C19 C 1.0275(5) -0.3137(3) 0.9753(2) 0.0802(9) Uani 1 1 d . . . . .
H19A H 0.968691 -0.343474 0.936261 0.120 Uiso 1 1 calc R U . . .
H19B H 1.073931 -0.390575 1.012072 0.120 Uiso 1 1 calc R U . . .
H19C H 1.129595 -0.287004 0.943628 0.120 Uiso 1 1 calc R U . . .
O5 O 0.5160(2) 0.50280(19) 0.75164(14) 0.0694(5) Uani 1 1 d . . . . .
H5A H 0.573794 0.423651 0.766971 0.104 Uiso 1 1 calc R U . . .
O6 O 0.2941(3) 0.74299(19) 0.70188(15) 0.0725(6) Uani 1 1 d . . . . .
H6A H 0.218145 0.809768 0.682911 0.109 Uiso 1 1 calc R U . . .
C20 C 0.3364(3) 0.5127(2) 0.75362(15) 0.0494(5) Uani 1 1 d . . . . .
C21 C 0.2186(3) 0.6395(2) 0.72650(15) 0.0509(6) Uani 1 1 d . . . . .
C22 C 0.0364(4) 0.6539(3) 0.72562(16) 0.0571(6) Uani 1 1 d . . . . .
H22 H -0.041585 0.737893 0.706949 0.069 Uiso 1 1 calc R U . . .
C23 C -0.0321(4) 0.5445(3) 0.75230(17) 0.0651(7) Uani 1 1 d . . . . .
H23 H -0.155369 0.555246 0.751615 0.078 Uiso 1 1 calc R U . . .
C24 C 0.0828(4) 0.4207(3) 0.77963(17) 0.0656(7) Uani 1 1 d . . . . .
H24 H 0.037407 0.347354 0.798076 0.079 Uiso 1 1 calc R U . . .
C25 C 0.2668(4) 0.4050(3) 0.77974(16) 0.0575(6) Uani 1 1 d . . . . .
H25 H 0.344479 0.320303 0.797762 0.069 Uiso 1 1 calc R U . . .

loop_
_atom_site_aniso_label
_atom_site_aniso_U_11
_atom_site_aniso_U_22
_atom_site_aniso_U_33
_atom_site_aniso_U_23
_atom_site_aniso_U_13
_atom_site_aniso_U_12
O1 0.0647(11) 0.0480(9) 0.0584(10) 0.0137(8) -0.0030(8) -0.0109(8)
N1 0.0775(15) 0.0492(11) 0.0548(12) -0.0011(9) 0.0096(10) -0.0208(10)
C1 0.0437(11) 0.0443(11) 0.0471(12) 0.0028(9) -0.0119(9) -0.0113(9)
O2 0.0650(10) 0.0447(9) 0.0586(10) 0.0016(7) 0.0033(8) -0.0217(8)
C2 0.0457(12) 0.0441(11) 0.0501(12) 0.0015(9) -0.0100(9) -0.0141(9)
C3 0.0601(14) 0.0647(15) 0.0486(13) 0.0026(11) -0.0060(11) -0.0260(12)
C4 0.0621(15) 0.0727(17) 0.0526(14) -0.0137(12) -0.0013(12) -0.0219(13)
C5 0.0677(16) 0.0540(14) 0.0646(15) -0.0124(12) -0.0102(13) -0.0154(12)
C6 0.0588(14) 0.0457(12) 0.0580(14) 0.0035(10) -0.0137(11) -0.0171(10)
C7 0.0487(12) 0.0435(12) 0.0497(12) 0.0068(10) -0.0128(10) -0.0122(9)
C8 0.0663(16) 0.0553(14) 0.0642(15) 0.0090(11) -0.0049(12) -0.0295(12)
C9 0.0698(17) 0.0554(15) 0.094(2) -0.0012(14) -0.0110(15) -0.0258(13)
N2 0.141(3) 0.0483(12) 0.0488(12) 0.0059(10) 0.0067(14) -0.0132(14)
O3 0.0685(12) 0.0504(10) 0.0647(11) 0.0163(8) -0.0042(9) -0.0070(8)
O4 0.0891(14) 0.0543(10) 0.0528(10) 0.0124(8) -0.0066(9) -0.0112(9)
C11 0.0525(13) 0.0508(13) 0.0520(13) 0.0022(10) -0.0081(10) -0.0192(10)
C12 0.0639(15) 0.0570(14) 0.0511(13) 0.0055(11) -0.0059(11) -0.0191(12)
C13 0.091(2) 0.0782(19) 0.0543(15) 0.0107(14) -0.0024(14) -0.0258(17)
C14 0.094(2) 0.093(2) 0.0544(16) -0.0098(16) 0.0076(15) -0.0229(19)
C15 0.0698(18) 0.0725(18) 0.0732(18) -0.0126(15) -0.0014(14) -0.0111(15)
C16 0.0627(15) 0.0571(15) 0.0635(15) -0.0013(12) -0.0111(12) -0.0130(12)
C17 0.0535(13) 0.0489(13) 0.0499(13) 0.0074(10) -0.0103(10) -0.0160(10)
C18 0.0778(18) 0.0627(15) 0.0605(15) 0.0222(12) -0.0206(13) -0.0299(14)
C19 0.097(2) 0.0553(16) 0.089(2) 0.0161(15) -0.0337(18) -0.0205(15)
O5 0.0524(10) 0.0539(10) 0.0982(14) 0.0222(10) -0.0171(10) -0.0155(8)
O6 0.0574(11) 0.0511(10) 0.1044(15) 0.0288(10) -0.0125(10) -0.0189(8)
C20 0.0500(13) 0.0438(11) 0.0500(12) 0.0019(9) -0.0050(10) -0.0140(10)
C21 0.0519(13) 0.0438(12) 0.0504(12) 0.0053(9) -0.0022(10) -0.0138(10)
C22 0.0514(13) 0.0578(14) 0.0548(13) 0.0010(11) -0.0078(11) -0.0112(11)
C23 0.0579(15) 0.0825(18) 0.0600(15) -0.0013(13) -0.0092(12) -0.0320(14)
C24 0.0808(19) 0.0672(16) 0.0610(15) 0.0081(12) -0.0122(13) -0.0427(15)
C25 0.0736(17) 0.0452(12) 0.0547(13) 0.0080(10) -0.0133(12) -0.0226(12)

loop_
_atom_type_symbol
_atom_type_description
_atom_type_scat_dispersion_real
_atom_type_scat_dispersion_imag
_atom_type_scat_source
C C 0.0181 0.0091 'International Tables Vol C Tables 4.2.6.8 and 6.1.1.4'
H H 0.0000 0.0000 'International Tables Vol C Tables 4.2.6.8 and 6.1.1.4'
N N 0.0311 0.0180 'International Tables Vol C Tables 4.2.6.8 and 6.1.1.4'
O O 0.0492 0.0322 'International Tables Vol C Tables 4.2.6.8 and 6.1.1.4'

loop_
_geom_angle_atom_site_label_1
_geom_angle_atom_site_label_2
_geom_angle_atom_site_label_3
_geom_angle
_geom_angle_site_symmetry_1
_geom_angle_site_symmetry_3
_geom_angle_publ_flag
H1A N1 H1B 120.0 . . ?
C7 N1 H1A 120.0 . . ?
C7 N1 H1B 120.0 . . ?
C2 C1 C7 125.5(2) . . ?
C6 C1 C2 117.8(2) . . ?
C6 C1 C7 116.7(2) . . ?
C2 O2 C8 119.15(18) . . ?
O2 C2 C1 117.4(2) . . ?
O2 C2 C3 122.6(2) . . ?
C3 C2 C1 120.0(2) . . ?
C2 C3 H3 120.0 . . ?
C4 C3 C2 120.0(2) . . ?
C4 C3 H3 120.0 . . ?
C3 C4 H4 119.6 . . ?
C5 C4 C3 120.8(2) . . ?
C5 C4 H4 119.6 . . ?
C4 C5 H5 120.3 . . ?
C4 C5 C6 119.4(2) . . ?
C6 C5 H5 120.3 . . ?
C1 C6 H6 119.0 . . ?
C5 C6 C1 122.0(2) . . ?
C5 C6 H6 119.0 . . ?
O1 C7 N1 120.4(2) . . ?
O1 C7 C1 119.9(2) . . ?
N1 C7 C1 119.6(2) . . ?
O2 C8 H8A 110.3 . . ?
O2 C8 H8B 110.3 . . ?
O2 C8 C9 107.1(2) . . ?
H8A C8 H8B 108.6 . . ?
C9 C8 H8A 110.3 . . ?
C9 C8 H8B 110.3 . . ?
C8 C9 H9A 109.5 . . ?
C8 C9 H9B 109.5 . . ?
C8 C9 H9C 109.5 . . ?
H9A C9 H9B 109.5 . . ?
H9A C9 H9C 109.5 . . ?
H9B C9 H9C 109.5 . . ?
H2A N2 H2B 120.0 . . ?
C17 N2 H2A 120.0 . . ?
C17 N2 H2B 120.0 . . ?
C12 O4 C18 120.3(2) . . ?
C12 C11 C17 124.2(2) . . ?
C16 C11 C12 118.2(2) . . ?
C16 C11 C17 117.5(2) . . ?
O4 C12 C11 117.4(2) . . ?
O4 C12 C13 122.7(2) . . ?
C13 C12 C11 119.8(2) . . ?
C12 C13 H13 120.0 . . ?
C14 C13 C12 119.9(3) . . ?
C14 C13 H13 120.0 . . ?
C13 C14 H14 119.5 . . ?
C15 C14 C13 121.1(3) . . ?
C15 C14 H14 119.5 . . ?
C14 C15 H15 120.5 . . ?
C14 C15 C16 119.0(3) . . ?
C16 C15 H15 120.5 . . ?
C11 C16 H16 119.0 . . ?
C15 C16 C11 121.9(3) . . ?
C15 C16 H16 119.0 . . ?
N2 C17 C11 119.5(2) . . ?
O3 C17 N2 120.0(2) . . ?
O3 C17 C11 120.6(2) . . ?
O4 C18 H18A 110.4 . . ?
O4 C18 H18B 110.4 . . ?
O4 C18 C19 106.8(2) . . ?
H18A C18 H18B 108.6 . . ?
C19 C18 H18A 110.4 . . ?
C19 C18 H18B 110.4 . . ?
C18 C19 H19A 109.5 . . ?
C18 C19 H19B 109.5 . . ?
C18 C19 H19C 109.5 . . ?
H19A C19 H19B 109.5 . . ?
H19A C19 H19C 109.5 . . ?
H19B C19 H19C 109.5 . . ?
C20 O5 H5A 109.5 . . ?
C21 O6 H6A 109.5 . . ?
O5 C20 C21 117.4(2) . . ?
O5 C20 C25 123.6(2) . . ?
C25 C20 C21 119.0(2) . . ?
O6 C21 C20 116.6(2) . . ?
O6 C21 C22 123.7(2) . . ?
C22 C21 C20 119.6(2) . . ?
C21 C22 H22 119.6 . . ?
C21 C22 C23 120.8(2) . . ?
C23 C22 H22 119.6 . . ?
C22 C23 H23 120.2 . . ?
C24 C23 C22 119.6(3) . . ?
C24 C23 H23 120.2 . . ?
C23 C24 H24 120.1 . . ?
C23 C24 C25 119.9(2) . . ?
C25 C24 H24 120.1 . . ?
C20 C25 C24 121.1(2) . . ?
C20 C25 H25 119.4 . . ?
C24 C25 H25 119.4 . . ?

loop_
_geom_bond_atom_site_label_1
_geom_bond_atom_site_label_2
_geom_bond_distance
_geom_bond_site_symmetry_2
_geom_bond_publ_flag
O1 C7 1.241(3) . ?
N1 H1A 0.8600 . ?
N1 H1B 0.8600 . ?
N1 C7 1.325(3) . ?
C1 C2 1.408(3) . ?
C1 C6 1.393(3) . ?
C1 C7 1.492(3) . ?
O2 C2 1.370(3) . ?
O2 C8 1.438(3) . ?
C2 C3 1.385(3) . ?
C3 H3 0.9300 . ?
C3 C4 1.385(4) . ?
C4 H4 0.9300 . ?
C4 C5 1.369(4) . ?
C5 H5 0.9300 . ?
C5 C6 1.372(4) . ?
C6 H6 0.9300 . ?
C8 H8A 0.9700 . ?
C8 H8B 0.9700 . ?
C8 C9 1.496(4) . ?
C9 H9A 0.9600 . ?
C9 H9B 0.9600 . ?
C9 H9C 0.9600 . ?
N2 H2A 0.8600 . ?
N2 H2B 0.8600 . ?
N2 C17 1.312(3) . ?
O3 C17 1.237(3) . ?
O4 C12 1.368(3) . ?
O4 C18 1.432(3) . ?
C11 C12 1.406(3) . ?
C11 C16 1.387(3) . ?
C11 C17 1.498(3) . ?
C12 C13 1.389(4) . ?
C13 H13 0.9300 . ?
C13 C14 1.381(4) . ?
C14 H14 0.9300 . ?
C14 C15 1.371(5) . ?
C15 H15 0.9300 . ?
C15 C16 1.379(4) . ?
C16 H16 0.9300 . ?
C18 H18A 0.9700 . ?
C18 H18B 0.9700 . ?
C18 C19 1.483(4) . ?
C19 H19A 0.9600 . ?
C19 H19B 0.9600 . ?
C19 H19C 0.9600 . ?
O5 H5A 0.8200 . ?
O5 C20 1.360(3) . ?
O6 H6A 0.8200 . ?
O6 C21 1.362(3) . ?
C20 C21 1.397(3) . ?
C20 C25 1.376(3) . ?
C21 C22 1.378(4) . ?
C22 H22 0.9300 . ?
C22 C23 1.388(4) . ?
C23 H23 0.9300 . ?
C23 C24 1.370(4) . ?
C24 H24 0.9300 . ?
C24 C25 1.386(4) . ?
C25 H25 0.9300 . ?

loop_
_geom_hbond_atom_site_label_D
_geom_hbond_atom_site_label_H
_geom_hbond_atom_site_label_A
_geom_hbond_distance_DH
_geom_hbond_distance_HA
_geom_hbond_distance_DA
_geom_hbond_angle_DHA
_geom_hbond_site_symmetry_A
_geom_hbond_publ_flag
N1 H1A O3 0.86 2.23 3.084(3) 171.3 1_465 yes
N1 H1B O2 0.86 1.99 2.649(3) 133.2 . yes
N2 H2A O1 0.86 2.03 2.879(3) 168.1 1_645 yes
N2 H2B O4 0.86 1.98 2.622(3) 131.0 . yes
O5 H5A O3 0.82 1.90 2.715(2) 172.1 . yes
O6 H6A O1 0.82 1.87 2.687(2) 173.0 . yes

loop_
_geom_torsion_atom_site_label_1
_geom_torsion_atom_site_label_2
_geom_torsion_atom_site_label_3
_geom_torsion_atom_site_label_4
_geom_torsion
_geom_torsion_site_symmetry_1
_geom_torsion_site_symmetry_2
_geom_torsion_site_symmetry_3
_geom_torsion_site_symmetry_4
_geom_torsion_publ_flag
C1 C2 C3 C4 -1.0(4) . . . . ?
O2 C2 C3 C4 178.5(2) . . . . ?
C2 C1 C6 C5 0.4(4) . . . . ?
C2 C1 C7 O1 -174.6(2) . . . . ?
C2 C1 C7 N1 7.3(3) . . . . ?
C2 O2 C8 C9 -170.3(2) . . . . ?
C2 C3 C4 C5 0.8(4) . . . . ?
C3 C4 C5 C6 0.0(4) . . . . ?
C4 C5 C6 C1 -0.6(4) . . . . ?
C6 C1 C2 O2 -179.1(2) . . . . ?
C6 C1 C2 C3 0.4(3) . . . . ?
C6 C1 C7 O1 6.3(3) . . . . ?
C6 C1 C7 N1 -171.7(2) . . . . ?
C7 C1 C2 O2 1.8(3) . . . . ?
C7 C1 C2 C3 -178.7(2) . . . . ?
C7 C1 C6 C5 179.5(2) . . . . ?
C8 O2 C2 C1 172.1(2) . . . . ?
C8 O2 C2 C3 -7.4(3) . . . . ?
O4 C12 C13 C14 179.3(3) . . . . ?
C11 C12 C13 C14 0.7(5) . . . . ?
C12 O4 C18 C19 180.0(2) . . . . ?
C12 C11 C16 C15 -1.1(4) . . . . ?
C12 C11 C17 N2 14.7(4) . . . . ?
C12 C11 C17 O3 -165.6(3) . . . . ?
C12 C13 C14 C15 0.3(6) . . . . ?
C13 C14 C15 C16 -1.6(6) . . . . ?
C14 C15 C16 C11 2.1(5) . . . . ?
C16 C11 C12 O4 -179.0(2) . . . . ?
C16 C11 C12 C13 -0.3(4) . . . . ?
C16 C11 C17 N2 -167.8(3) . . . . ?
C16 C11 C17 O3 11.9(4) . . . . ?
C17 C11 C12 O4 -1.6(4) . . . . ?
C17 C11 C12 C13 177.2(3) . . . . ?
C17 C11 C16 C15 -178.7(3) . . . . ?
C18 O4 C12 C11 179.3(2) . . . . ?
C18 O4 C12 C13 0.6(4) . . . . ?
O5 C20 C21 O6 -1.1(3) . . . . ?
O5 C20 C21 C22 178.7(2) . . . . ?
O5 C20 C25 C24 -179.4(2) . . . . ?
O6 C21 C22 C23 -179.4(2) . . . . ?
C20 C21 C22 C23 0.7(4) . . . . ?
C21 C20 C25 C24 -0.1(4) . . . . ?
C21 C22 C23 C24 -0.1(4) . . . . ?
C22 C23 C24 C25 -0.6(4) . . . . ?
C23 C24 C25 C20 0.7(4) . . . . ?
C25 C20 C21 O6 179.6(2) . . . . ?
C25 C20 C21 C22 -0.6(4) . . . . ?
